data_7106596
loop_
_publ_author_name
'Joseph W. Sharples'
'Yan-Zhen Zheng'
'Floriana Tuna'
'Eric J. L. McInnes'
'David Collison'

_publ_section_title
;
 Lanthanide discs chill well and relax slowly
;
_journal_name_full Chem.Commun.
_journal_page_first 7650
_journal_paper_doi 10.1039/c1cc12252e
_journal_volume 47
_journal_year 2011
_chemical_formula_sum 'C154 H164 Gd7 N4 O42'
_chemical_formula_weight 3843.64
_chemical_name_systematic
;
?
;
_space_group_IT_number 2
_symmetry_cell_setting triclinic
_symmetry_space_group_name_Hall '-P 1'
_symmetry_space_group_name_H-M 'P -1'
_atom_sites_solution_hydrogens geom
_atom_sites_solution_primary direct
_atom_sites_solution_secondary difmap
_audit_creation_method SHELXL-97
_cell_angle_alpha 97.2230(10)
_cell_angle_beta 113.8990(10)
_cell_angle_gamma 114.9720(10)
_cell_formula_units_Z 1
_cell_length_a 16.1991(8)
_cell_length_b 16.3943(8)
_cell_length_c 17.2829(9)
_cell_measurement_temperature 100(2)
_cell_volume 3551.8(3)
_computing_cell_refinement 'Bruker SMART'
_computing_data_collection 'Bruker SMART'
_computing_data_reduction 'Bruker SAINT'
_computing_molecular_graphics 'Bruker SHELXTL'
_computing_publication_material 'Bruker SHELXTL'
_computing_structure_refinement 'SHELXL-97 (Sheldrick, 1997)'
_computing_structure_solution 'SHELXS-97 (Sheldrick, 1990)'
_diffrn_ambient_temperature 100(2)
_diffrn_measured_fraction_theta_full 0.986
_diffrn_measured_fraction_theta_max 0.986
_diffrn_radiation_monochromator graphite
_diffrn_radiation_source 'fine-focus sealed tube'
_diffrn_radiation_type MoK\a
_diffrn_radiation_wavelength 0.71073
_diffrn_reflns_av_R_equivalents 0.0685
_diffrn_reflns_av_sigmaI/netI 0.1105
_diffrn_reflns_limit_h_max 19
_diffrn_reflns_limit_h_min -19
_diffrn_reflns_limit_k_max 19
_diffrn_reflns_limit_k_min -19
_diffrn_reflns_limit_l_max 20
_diffrn_reflns_limit_l_min -20
_diffrn_reflns_number 24854
_diffrn_reflns_theta_full 25.00
_diffrn_reflns_theta_max 25.00
_diffrn_reflns_theta_min 2.24
_exptl_absorpt_coefficient_mu 3.306
_exptl_absorpt_correction_T_max 0.7552
_exptl_absorpt_correction_T_min 0.2998
_exptl_absorpt_correction_type multi-scan
_exptl_absorpt_process_details SADABS
_exptl_crystal_colour colourless
_exptl_crystal_density_diffrn 1.797
_exptl_crystal_density_method 'not measured'
_exptl_crystal_description plate
_exptl_crystal_F_000 1900
_exptl_crystal_size_max 0.48
_exptl_crystal_size_mid 0.21
_exptl_crystal_size_min 0.09
_refine_diff_density_max 5.097
_refine_diff_density_min -3.775
_refine_diff_density_rms 0.318
_refine_ls_extinction_method none
_refine_ls_goodness_of_fit_ref 1.184
_refine_ls_hydrogen_treatment constr
_refine_ls_matrix_type full
_refine_ls_number_parameters 937
_refine_ls_number_reflns 12349
_refine_ls_number_restraints 1056
_refine_ls_restrained_S_all 1.151
_refine_ls_R_factor_all 0.1263
_refine_ls_R_factor_gt 0.1013
_refine_ls_shift/su_max 0.000
_refine_ls_shift/su_mean 0.000
_refine_ls_structure_factor_coef Fsqd
_refine_ls_weighting_details 'calc w=1/[\s^2^(Fo^2^)+(0.0769P)^2^+116.0377P] where P=(Fo^2^+2Fc^2^)/3'
_refine_ls_weighting_scheme calc
_refine_ls_wR_factor_gt 0.2174
_refine_ls_wR_factor_ref 0.2293
_reflns_number_gt 9715
_reflns_number_total 12349
_reflns_threshold_expression >2sigma(I)
_cod_data_source_file c1cc12252e.txt
_cod_data_source_block gdm
_cod_original_sg_symbol_H-M P-1
_cod_database_code 7106596

loop_
_symmetry_equiv_pos_as_xyz
'x, y, z'
'-x, -y, -z'

loop_
_atom_site_label
_atom_site_type_symbol
_atom_site_fract_x
_atom_site_fract_y
_atom_site_fract_z
_atom_site_U_iso_or_equiv
_atom_site_adp_type
_atom_site_occupancy
_atom_site_symmetry_multiplicity
_atom_site_calc_flag
_atom_site_refinement_flags
_atom_site_disorder_assembly
_atom_site_disorder_group
Gd1 Gd 0.03445(12) -0.02530(10) 0.50918(9) 0.0115(3) Uani 0.50 1 d PU . .
Gd2 Gd 0.13363(6) 0.14658(5) 0.38999(5) 0.0125(2) Uani 1 1 d U . .
Gd3 Gd 0.24532(6) 0.23917(5) 0.64227(5) 0.0107(2) Uani 1 1 d U . .
Gd4 Gd 0.11056(6) 0.09564(5) 0.75245(5) 0.0112(2) Uani 1 1 d U . .
O1 O 0.0723(10) 0.1369(9) 0.6171(8) 0.0270(17) Uani 1 1 d U . .
H1A H 0.0271 0.1539 0.5987 0.032 Uiso 1 1 d R . .
O2 O 0.1588(12) 0.0926(8) 0.5186(8) 0.033(2) Uani 1 1 d U . .
H2A H 0.2054 0.0779 0.5273 0.040 Uiso 1 1 d R . .
O3 O 0.0327(11) -0.0486(10) 0.6195(10) 0.039(2) Uani 1 1 d U . .
H3A H 0.0685 -0.0753 0.6369 0.046 Uiso 1 1 d R . .
O4 O -0.0711(9) 0.0109(8) 0.6755(9) 0.027(2) Uani 1 1 d U . .
O5 O 0.0506(11) 0.0955(11) 0.8643(9) 0.037(3) Uani 1 1 d U . .
H5D H 0.1028 0.1462 0.9213 0.045 Uiso 1 1 calc R . .
O6 O -0.1895(12) -0.1354(11) 0.7239(10) 0.042(3) Uani 1 1 d U . .
O7 O 0.2451(8) 0.1416(7) 0.7268(7) 0.0134(16) Uani 1 1 d U . .
O8 O 0.4240(8) 0.3330(7) 0.7906(7) 0.0146(19) Uani 1 1 d U . .
H8C H 0.4850 0.3800 0.7920 0.018 Uiso 1 1 calc R . .
O9 O 0.2740(9) 0.1825(8) 0.9032(7) 0.0166(19) Uani 1 1 d U . .
H9A H 0.2738 0.2208 0.9490 0.020 Uiso 1 1 calc R . .
O10 O 0.1555(8) 0.2519(7) 0.5084(7) 0.0144(17) Uani 1 1 d U . .
O11 O 0.3416(9) 0.4142(8) 0.6585(7) 0.0164(19) Uani 1 1 d U . .
H11C H 0.4153 0.4475 0.7012 0.020 Uiso 1 1 calc R . .
O12 O 0.1400(9) 0.2550(8) 0.8052(7) 0.019(2) Uani 1 1 d U . .
O13 O 0.2253(10) 0.3304(8) 0.7392(8) 0.022(2) Uani 1 1 d U . .
O14 O 0.0153(10) 0.1645(8) 0.2624(8) 0.030(3) Uani 1 1 d U . .
O15 O -0.1305(11) 0.0202(9) 0.1871(9) 0.040(3) Uani 1 1 d U . .
O16 O 0.2176(9) 0.3138(8) 0.3889(7) 0.019(2) Uani 1 1 d U . .
H16A H 0.2021 0.3233 0.3327 0.022 Uiso 1 1 calc R . .
O17 O 0.3199(9) 0.2031(8) 0.4718(7) 0.022(2) Uani 1 1 d U . .
O18 O 0.3850(9) 0.2583(8) 0.6203(7) 0.021(2) Uani 1 1 d U . .
O19 O 0.2605(11) 0.2430(9) 0.1787(8) 0.034(3) Uani 1 1 d U . .
O20 O 0.1462(10) 0.1239(10) 0.0504(9) 0.037(3) Uani 1 1 d U . .
O21 O 0.2849(10) 0.2423(9) 0.0654(8) 0.025(3) Uani 1 1 d U . .
N1 N 0.2300(12) 0.2035(11) 0.0974(9) 0.024(3) Uani 1 1 d U . .
N1S N 0.1215(19) -0.0766(15) 0.5248(13) 0.055(4) Uani 1 1 d U . .
C1S C 0.165(2) -0.1182(17) 0.5305(14) 0.044(4) Uani 1 1 d DU . .
C2S C 0.229(2) -0.158(2) 0.5207(19) 0.069(6) Uani 1 1 d DU . .
H2SA H 0.2095 -0.2181 0.5337 0.103 Uiso 1 1 calc R . .
H2SB H 0.3047 -0.1113 0.5633 0.103 Uiso 1 1 calc R . .
H2SC H 0.2162 -0.1720 0.4586 0.103 Uiso 1 1 calc R . .
C1 C -0.0378(19) 0.040(2) 0.8601(17) 0.059(4) Uani 1 1 d U . .
H1B H -0.0440 0.0069 0.9006 0.071 Uiso 1 1 calc R . .
C2 C -0.1172(16) 0.0568(15) 0.7005(15) 0.037(3) Uani 1 1 d U . .
H2B H -0.1858 0.0366 0.6470 0.044 Uiso 1 1 calc R . .
H2C H -0.0707 0.1274 0.7196 0.044 Uiso 1 1 calc R . .
C3 C -0.2184(17) -0.0693(15) 0.7465(15) 0.038(3) Uani 1 1 d U . .
H3B H -0.2339 -0.0791 0.7956 0.045 Uiso 1 1 calc R . .
H3C H -0.2843 -0.0839 0.6930 0.045 Uiso 1 1 calc R . .
C4 C -0.1356(18) 0.0349(17) 0.7767(16) 0.048(3) Uani 1 1 d U . .
C5 C -0.184(2) 0.0921(17) 0.801(2) 0.071(6) Uani 1 1 d U . .
H5A H -0.1345 0.1614 0.8209 0.106 Uiso 1 1 calc R . .
H5B H -0.1965 0.0777 0.8500 0.106 Uiso 1 1 calc R . .
H5C H -0.2511 0.0730 0.7476 0.106 Uiso 1 1 calc R . .
C6 C 0.3695(13) 0.1807(12) 0.9285(11) 0.018(3) Uani 1 1 d U . .
H6A H 0.3537 0.1141 0.9218 0.022 Uiso 1 1 calc R . .
H6B H 0.4222 0.2221 0.9929 0.022 Uiso 1 1 calc R . .
C7 C 0.3442(13) 0.1445(12) 0.7721(11) 0.018(3) Uani 1 1 d U . .
H7A H 0.3818 0.1633 0.7384 0.022 Uiso 1 1 calc R . .
H7B H 0.3293 0.0793 0.7718 0.022 Uiso 1 1 calc R . .
C8 C 0.4318(13) 0.3145(11) 0.8712(10) 0.017(3) Uani 1 1 d U . .
H8A H 0.3787 0.3212 0.8813 0.021 Uiso 1 1 calc R . .
H8B H 0.5026 0.3644 0.9232 0.021 Uiso 1 1 calc R . .
C9 C 0.4155(13) 0.2159(11) 0.8703(10) 0.015(2) Uani 1 1 d U . .
C10 C 0.5217(14) 0.2195(12) 0.9067(12) 0.024(3) Uani 1 1 d U . .
H10A H 0.5706 0.2646 0.9695 0.036 Uiso 1 1 calc R . .
H10B H 0.5525 0.2410 0.8693 0.036 Uiso 1 1 calc R . .
H10C H 0.5094 0.1551 0.9043 0.036 Uiso 1 1 calc R . .
C11 C 0.1333(13) 0.3261(11) 0.4960(11) 0.017(2) Uani 1 1 d U . .
H11A H 0.1088 0.3398 0.5371 0.020 Uiso 1 1 calc R . .
H11B H 0.0759 0.3040 0.4329 0.020 Uiso 1 1 calc R . .
C12 C 0.2881(13) 0.3949(11) 0.4711(10) 0.015(2) Uani 1 1 d U . .
H12A H 0.3276 0.4517 0.4588 0.019 Uiso 1 1 calc R . .
H12B H 0.3401 0.3824 0.5142 0.019 Uiso 1 1 calc R . .
C13 C 0.3086(13) 0.4739(11) 0.6171(10) 0.018(3) Uani 1 1 d U . .
H13A H 0.3710 0.5331 0.6271 0.021 Uiso 1 1 calc R . .
H13B H 0.2738 0.4932 0.6448 0.021 Uiso 1 1 calc R . .
C14 C 0.2313(13) 0.4179(11) 0.5152(11) 0.018(2) Uani 1 1 d U . .
C15 C 0.1964(14) 0.4858(12) 0.4799(11) 0.024(3) Uani 1 1 d U . .
H15A H 0.1596 0.4982 0.5088 0.036 Uiso 1 1 calc R . .
H15B H 0.1485 0.4558 0.4141 0.036 Uiso 1 1 calc R . .
H15C H 0.2586 0.5468 0.4944 0.036 Uiso 1 1 calc R . .
C16 C 0.1870(14) 0.3286(12) 0.7889(11) 0.020(2) Uani 1 1 d U . .
C17 C 0.1938(13) 0.4238(12) 0.8289(11) 0.018(2) Uani 1 1 d U . .
C18 C 0.2205(14) 0.4504(12) 0.9270(11) 0.020(3) Uani 1 1 d U . .
C19 C 0.2617(13) 0.4109(12) 0.9862(11) 0.018(3) Uani 1 1 d U . .
H19A H 0.2622 0.3554 0.9635 0.022 Uiso 1 1 calc R . .
C20 C 0.3036(14) 0.4515(13) 1.0806(11) 0.023(3) Uani 1 1 d U . .
H20A H 0.3389 0.4281 1.1217 0.027 Uiso 1 1 calc R . .
C21 C 0.2922(14) 0.5251(13) 1.1112(12) 0.024(3) Uani 1 1 d U . .
H21A H 0.3156 0.5495 1.1738 0.029 Uiso 1 1 calc R . .
C22 C 0.2483(14) 0.5640(13) 1.0547(12) 0.024(3) Uani 1 1 d U . .
H22A H 0.2447 0.6173 1.0781 0.029 Uiso 1 1 calc R . .
C23 C 0.2081(14) 0.5249(13) 0.9607(12) 0.024(3) Uani 1 1 d U . .
H23A H 0.1728 0.5487 0.9203 0.029 Uiso 1 1 calc R . .
C24 C 0.0819(14) 0.4009(12) 0.7610(11) 0.022(3) Uani 1 1 d U . .
C25 C 0.0005(15) 0.3653(14) 0.7803(13) 0.031(3) Uani 1 1 d U . .
H25A H 0.0148 0.3601 0.8379 0.037 Uiso 1 1 calc R . .
C26 C -0.1014(16) 0.3374(15) 0.7154(14) 0.034(4) Uani 1 1 d U . .
H26A H -0.1572 0.3118 0.7280 0.041 Uiso 1 1 calc R . .
C27 C -0.1220(16) 0.3469(14) 0.6316(13) 0.033(3) Uani 1 1 d U . .
H27A H -0.1911 0.3296 0.5875 0.039 Uiso 1 1 calc R . .
C28 C -0.0429(15) 0.3809(13) 0.6142(12) 0.031(3) Uani 1 1 d U . .
H28A H -0.0571 0.3868 0.5569 0.037 Uiso 1 1 calc R . .
C29 C 0.0594(15) 0.4077(13) 0.6777(12) 0.026(3) Uani 1 1 d U . .
H29A H 0.1136 0.4307 0.6631 0.031 Uiso 1 1 calc R . .
C30 C 0.2830(14) 0.5106(12) 0.8314(11) 0.019(3) Uani 1 1 d U . .
C31 C 0.2756(14) 0.5856(12) 0.8093(11) 0.020(3) Uani 1 1 d U . .
H31A H 0.2105 0.5833 0.7894 0.024 Uiso 1 1 calc R . .
C32 C 0.3604(14) 0.6650(12) 0.8151(11) 0.023(3) Uani 1 1 d U . .
H32A H 0.3531 0.7166 0.8009 0.028 Uiso 1 1 calc R . .
C33 C 0.4530(14) 0.6688(12) 0.8409(11) 0.023(3) Uani 1 1 d U . .
H33A H 0.5095 0.7217 0.8419 0.027 Uiso 1 1 calc R . .
C34 C 0.4663(14) 0.5951(12) 0.8662(11) 0.021(3) Uani 1 1 d U . .
H34A H 0.5320 0.5985 0.8861 0.026 Uiso 1 1 calc R . .
C35 C 0.3812(13) 0.5170(12) 0.8615(11) 0.019(3) Uani 1 1 d U . .
H35A H 0.3895 0.4670 0.8789 0.023 Uiso 1 1 calc R . .
C36 C -0.0803(15) 0.1076(13) 0.2008(12) 0.031(3) Uani 1 1 d U . .
C37 C -0.1389(15) 0.1534(12) 0.1442(12) 0.026(2) Uani 1 1 d U . .
C38 C -0.1581(15) 0.2007(13) 0.2146(11) 0.026(3) Uani 1 1 d U . .
C39 C -0.0930(14) 0.2978(13) 0.2675(11) 0.025(3) Uani 1 1 d U . .
H39A H -0.0370 0.3387 0.2595 0.030 Uiso 1 1 calc R . .
C40 C -0.1102(15) 0.3350(14) 0.3322(12) 0.030(3) Uani 1 1 d U . .
H40A H -0.0652 0.4016 0.3688 0.035 Uiso 1 1 calc R . .
C41 C -0.1900(16) 0.2778(15) 0.3437(12) 0.037(4) Uani 1 1 d U . .
H41A H -0.2007 0.3045 0.3884 0.044 Uiso 1 1 calc R . .
C42 C -0.2572(17) 0.1798(15) 0.2907(12) 0.042(4) Uani 1 1 d U . .
H42A H -0.3147 0.1397 0.2974 0.050 Uiso 1 1 calc R . .
C43 C -0.2375(16) 0.1430(14) 0.2283(12) 0.033(3) Uani 1 1 d U . .
H43A H -0.2802 0.0759 0.1940 0.039 Uiso 1 1 calc R . .
C44 C -0.2437(14) 0.0757(12) 0.0559(11) 0.022(3) Uani 1 1 d U . .
C45 C -0.3334(14) 0.0812(13) 0.0255(11) 0.024(3) Uani 1 1 d U . .
H45A H -0.3336 0.1303 0.0608 0.029 Uiso 1 1 calc R . .
C46 C -0.4257(15) 0.0132(13) -0.0589(12) 0.027(3) Uani 1 1 d U . .
H46A H -0.4887 0.0149 -0.0789 0.032 Uiso 1 1 calc R . .
C47 C -0.4232(15) -0.0540(13) -0.1106(12) 0.027(3) Uani 1 1 d U . .
H47A H -0.4850 -0.1000 -0.1667 0.032 Uiso 1 1 calc R . .
C48 C -0.3323(15) -0.0562(12) -0.0827(11) 0.025(3) Uani 1 1 d U . .
H48A H -0.3312 -0.1024 -0.1208 0.030 Uiso 1 1 calc R . .
C49 C -0.2426(15) 0.0071(12) -0.0006(11) 0.023(3) Uani 1 1 d U . .
H49A H -0.1803 0.0045 0.0179 0.028 Uiso 1 1 calc R . .
C50 C -0.0741(14) 0.2242(13) 0.1120(12) 0.026(3) Uani 1 1 d U . .
C51 C -0.0991(15) 0.2902(13) 0.0871(12) 0.027(3) Uani 1 1 d U . .
H51A H -0.1496 0.2969 0.0973 0.033 Uiso 1 1 calc R . .
C52 C -0.0514(15) 0.3484(14) 0.0466(12) 0.031(3) Uani 1 1 d U . .
H52A H -0.0685 0.3949 0.0306 0.037 Uiso 1 1 calc R . .
C53 C 0.0193(15) 0.3373(14) 0.0306(12) 0.031(3) Uani 1 1 d U . .
H53A H 0.0515 0.3762 0.0030 0.037 Uiso 1 1 calc R . .
C54 C 0.0447(15) 0.2721(14) 0.0532(12) 0.031(3) Uani 1 1 d U . .
H54A H 0.0944 0.2649 0.0418 0.037 Uiso 1 1 calc R . .
C55 C -0.0038(14) 0.2140(13) 0.0944(12) 0.028(3) Uani 1 1 d U . .
H55A H 0.0132 0.1674 0.1098 0.034 Uiso 1 1 calc R . .
C56 C 0.3944(13) 0.2421(12) 0.5520(10) 0.019(2) Uani 1 1 d U . .
C57 C 0.5072(13) 0.2674(12) 0.5724(11) 0.019(2) Uani 1 1 d U . .
C58 C 0.5889(14) 0.3740(13) 0.6318(11) 0.022(3) Uani 1 1 d U . .
C59 C 0.5610(14) 0.4404(12) 0.6476(11) 0.021(3) Uani 1 1 d U . .
H59A H 0.4886 0.4199 0.6246 0.025 Uiso 1 1 calc R . .
C60 C 0.6392(14) 0.5380(13) 0.6974(11) 0.024(3) Uani 1 1 d U . .
H60A H 0.6190 0.5835 0.7057 0.029 Uiso 1 1 calc R . .
C61 C 0.7453(15) 0.5692(14) 0.7346(12) 0.030(3) Uani 1 1 d U . .
H61A H 0.7984 0.6348 0.7707 0.035 Uiso 1 1 calc R . .
C62 C 0.7720(15) 0.5014(14) 0.7174(11) 0.028(3) Uani 1 1 d U . .
H62A H 0.8443 0.5211 0.7408 0.034 Uiso 1 1 calc R . .
C63 C 0.6939(14) 0.4052(13) 0.6664(11) 0.025(3) Uani 1 1 d U . .
H63A H 0.7137 0.3600 0.6552 0.030 Uiso 1 1 calc R . .
C64 C 0.5226(14) 0.1950(13) 0.6182(12) 0.025(3) Uani 1 1 d U . .
C65 C 0.4588(15) 0.0982(13) 0.5652(13) 0.029(3) Uani 1 1 d U . .
H65A H 0.4097 0.0789 0.5028 0.035 Uiso 1 1 calc R . .
C66 C 0.4647(16) 0.0296(14) 0.6008(13) 0.032(4) Uani 1 1 d U . .
H66A H 0.4194 -0.0366 0.5631 0.038 Uiso 1 1 calc R . .
C67 C 0.5371(16) 0.0560(14) 0.6923(13) 0.033(4) Uani 1 1 d U . .
H67A H 0.5421 0.0089 0.7175 0.039 Uiso 1 1 calc R . .
C68 C 0.6013(17) 0.1535(15) 0.7448(13) 0.033(4) Uani 1 1 d U . .
H68A H 0.6520 0.1732 0.8068 0.040 Uiso 1 1 calc R . .
C69 C 0.5934(16) 0.2222(15) 0.7096(12) 0.031(3) Uani 1 1 d U . .
H69A H 0.6362 0.2882 0.7477 0.037 Uiso 1 1 calc R . .
C70 C 0.4729(13) 0.2869(11) 0.4189(10) 0.017(3) Uani 1 1 d U . .
H70A H 0.4318 0.3130 0.4231 0.021 Uiso 1 1 calc R . .
C71 C 0.4896(13) 0.2824(11) 0.3471(11) 0.021(3) Uani 1 1 d U . .
H71A H 0.4593 0.3044 0.3014 0.025 Uiso 1 1 calc R . .
C72 C 0.5493(14) 0.2465(12) 0.3415(12) 0.024(3) Uani 1 1 d U . .
H72A H 0.5606 0.2438 0.2916 0.029 Uiso 1 1 calc R . .
C73 C 0.5939(14) 0.2140(12) 0.4064(11) 0.023(3) Uani 1 1 d U . .
H73A H 0.6363 0.1897 0.4021 0.027 Uiso 1 1 calc R . .
C74 C 0.5761(13) 0.2171(12) 0.4785(11) 0.020(3) Uani 1 1 d U . .
H74A H 0.6058 0.1939 0.5233 0.024 Uiso 1 1 calc R . .
C75 C 0.5158(13) 0.2534(12) 0.4862(11) 0.019(2) Uani 1 1 d U . .

loop_
_atom_site_aniso_label
_atom_site_aniso_U_11
_atom_site_aniso_U_22
_atom_site_aniso_U_33
_atom_site_aniso_U_23
_atom_site_aniso_U_13
_atom_site_aniso_U_12
Gd1 0.0150(8) 0.0093(7) 0.0030(7) 0.0001(6) 0.0018(6) 0.0039(7)
Gd2 0.0134(4) 0.0110(4) 0.0028(4) -0.0024(3) 0.0006(3) 0.0028(3)
Gd3 0.0134(4) 0.0097(4) 0.0014(4) -0.0001(3) 0.0009(3) 0.0034(3)
Gd4 0.0120(4) 0.0092(4) 0.0025(4) -0.0020(3) 0.0001(3) 0.0023(3)
O1 0.023(4) 0.035(4) 0.017(4) 0.012(3) 0.008(3) 0.012(3)
O2 0.058(6) 0.016(3) 0.014(4) 0.004(3) 0.016(4) 0.013(3)
O3 0.040(5) 0.029(3) 0.041(4) 0.000(3) 0.028(4) 0.011(3)
O4 0.016(4) 0.018(5) 0.039(6) 0.000(4) 0.013(4) 0.006(4)
O5 0.036(5) 0.056(7) 0.029(5) 0.026(5) 0.022(5) 0.024(6)
O6 0.055(7) 0.054(7) 0.030(7) 0.019(6) 0.021(6) 0.039(6)
O7 0.019(3) 0.010(3) 0.007(3) 0.000(2) 0.004(2) 0.008(3)
O8 0.015(3) 0.013(3) 0.010(3) 0.005(3) 0.005(2) 0.003(3)
O9 0.020(3) 0.017(4) 0.009(3) 0.003(3) 0.007(3) 0.008(3)
O10 0.017(4) 0.013(3) 0.008(3) 0.002(2) 0.004(2) 0.006(3)
O11 0.019(4) 0.016(3) 0.009(3) 0.004(3) 0.008(3) 0.004(3)
O12 0.022(5) 0.020(4) 0.010(5) 0.004(3) 0.006(4) 0.010(4)
O13 0.030(5) 0.019(4) 0.022(5) 0.008(3) 0.019(4) 0.011(4)
O14 0.025(5) 0.018(5) 0.016(4) -0.002(4) -0.008(4) 0.007(4)
O15 0.030(6) 0.017(5) 0.025(6) -0.003(5) -0.012(5) 0.003(5)
O16 0.023(4) 0.018(3) 0.009(3) 0.005(3) 0.008(3) 0.006(3)
O17 0.017(4) 0.024(5) 0.007(4) -0.007(4) 0.001(3) 0.006(4)
O18 0.025(4) 0.020(5) 0.007(4) 0.000(4) 0.004(3) 0.008(4)
O19 0.044(8) 0.034(7) 0.010(5) 0.000(5) 0.013(5) 0.012(6)
O20 0.027(6) 0.030(7) 0.024(6) -0.004(5) 0.003(5) 0.004(5)
O21 0.029(6) 0.032(6) 0.011(6) 0.005(5) 0.010(5) 0.015(5)
N1 0.030(6) 0.027(6) 0.007(5) -0.001(5) 0.008(5) 0.013(5)
N1S 0.112(12) 0.056(7) 0.042(8) 0.028(6) 0.046(8) 0.069(9)
C1S 0.101(11) 0.060(7) 0.026(8) 0.035(6) 0.045(8) 0.068(9)
C2S 0.091(15) 0.086(14) 0.054(13) 0.023(11) 0.032(12) 0.072(12)
C1 0.042(6) 0.067(8) 0.044(7) 0.009(6) 0.025(5) 0.008(6)
C2 0.024(5) 0.029(6) 0.049(6) -0.001(5) 0.017(5) 0.013(5)
C3 0.044(6) 0.047(6) 0.032(7) 0.011(6) 0.022(5) 0.030(5)
C4 0.035(5) 0.048(6) 0.049(6) -0.005(6) 0.026(5) 0.014(5)
C5 0.058(11) 0.035(9) 0.102(14) -0.015(11) 0.054(10) 0.008(9)
C6 0.020(5) 0.019(5) 0.007(5) 0.003(4) 0.004(4) 0.006(5)
C7 0.020(5) 0.014(5) 0.012(5) 0.002(4) 0.005(4) 0.006(4)
C8 0.020(5) 0.016(5) 0.007(5) 0.000(4) 0.003(4) 0.006(4)
C9 0.020(4) 0.014(5) 0.007(4) 0.003(4) 0.005(4) 0.007(4)
C10 0.021(7) 0.016(8) 0.022(8) 0.003(6) 0.006(6) 0.005(6)
C11 0.017(5) 0.016(5) 0.010(5) 0.000(4) 0.003(4) 0.007(4)
C12 0.017(4) 0.014(4) 0.009(4) 0.006(3) 0.005(3) 0.005(3)
C13 0.019(5) 0.014(5) 0.009(5) 0.004(4) 0.005(4) 0.001(4)
C14 0.019(5) 0.015(4) 0.009(4) 0.002(4) 0.004(4) 0.004(4)
C15 0.024(8) 0.018(7) 0.013(7) -0.003(6) 0.001(6) 0.007(6)
C16 0.024(5) 0.019(4) 0.014(5) 0.006(4) 0.009(4) 0.011(4)
C17 0.023(4) 0.021(4) 0.013(4) 0.005(4) 0.011(4) 0.012(4)
C18 0.024(5) 0.024(5) 0.013(4) 0.006(4) 0.011(4) 0.012(4)
C19 0.022(6) 0.025(6) 0.012(5) 0.003(4) 0.011(5) 0.015(5)
C20 0.027(6) 0.027(6) 0.010(5) 0.004(5) 0.008(5) 0.013(5)
C21 0.028(6) 0.025(6) 0.013(5) 0.001(5) 0.009(5) 0.014(5)
C22 0.029(6) 0.023(6) 0.017(6) 0.002(5) 0.012(5) 0.011(5)
C23 0.029(6) 0.023(6) 0.017(5) 0.004(5) 0.009(5) 0.014(5)
C24 0.027(4) 0.020(5) 0.017(5) 0.007(4) 0.008(4) 0.014(4)
C25 0.025(5) 0.036(7) 0.023(6) 0.007(5) 0.009(5) 0.013(6)
C26 0.025(6) 0.036(7) 0.030(6) 0.010(6) 0.008(5) 0.012(6)
C27 0.027(6) 0.032(7) 0.023(6) 0.004(6) 0.004(5) 0.013(6)
C28 0.030(6) 0.028(7) 0.015(6) 0.002(5) 0.002(5) 0.011(6)
C29 0.026(6) 0.024(6) 0.014(5) 0.004(5) 0.008(5) 0.006(5)
C30 0.027(4) 0.019(4) 0.008(5) 0.003(4) 0.010(4) 0.010(4)
C31 0.027(5) 0.019(5) 0.007(5) 0.002(4) 0.007(5) 0.008(4)
C32 0.030(6) 0.015(5) 0.011(6) 0.001(5) 0.007(5) 0.006(5)
C33 0.028(5) 0.016(5) 0.009(6) 0.000(5) 0.008(5) 0.002(5)
C34 0.024(5) 0.016(6) 0.014(6) 0.000(5) 0.009(5) 0.005(5)
C35 0.026(5) 0.017(5) 0.012(6) 0.003(5) 0.011(5) 0.007(4)
C36 0.025(5) 0.018(5) 0.018(5) -0.004(4) -0.007(4) 0.007(4)
C37 0.027(4) 0.017(4) 0.014(5) 0.000(3) -0.001(3) 0.009(4)
C38 0.028(5) 0.019(5) 0.010(5) 0.002(4) -0.001(4) 0.009(4)
C39 0.024(6) 0.022(5) 0.015(6) 0.003(5) -0.001(5) 0.013(5)
C40 0.030(6) 0.027(6) 0.012(6) -0.001(5) -0.001(5) 0.013(5)
C41 0.034(7) 0.036(7) 0.012(6) -0.002(5) 0.002(5) 0.008(6)
C42 0.038(7) 0.037(7) 0.012(6) -0.002(6) 0.005(5) 0.001(6)
C43 0.034(6) 0.027(6) 0.010(6) 0.001(5) 0.002(5) 0.005(5)
C44 0.027(5) 0.018(5) 0.009(5) 0.002(4) 0.003(4) 0.009(4)
C45 0.029(5) 0.020(6) 0.013(6) 0.001(5) 0.005(5) 0.012(5)
C46 0.028(6) 0.023(6) 0.016(6) 0.002(5) 0.003(5) 0.012(5)
C47 0.033(6) 0.021(6) 0.010(6) -0.001(5) 0.002(5) 0.011(5)
C48 0.034(6) 0.018(6) 0.012(6) -0.001(5) 0.006(5) 0.012(5)
C49 0.029(6) 0.021(6) 0.011(5) 0.003(4) 0.005(5) 0.013(5)
C50 0.024(5) 0.019(5) 0.016(5) -0.003(4) 0.001(4) 0.008(4)
C51 0.028(6) 0.021(6) 0.019(6) -0.001(5) 0.005(5) 0.011(5)
C52 0.030(6) 0.025(6) 0.019(6) 0.000(5) 0.004(5) 0.011(5)
C53 0.026(6) 0.031(6) 0.014(6) -0.001(5) 0.002(5) 0.009(5)
C54 0.024(6) 0.031(7) 0.014(6) -0.008(5) 0.001(5) 0.009(5)
C55 0.023(6) 0.025(6) 0.016(6) -0.004(5) -0.002(5) 0.010(5)
C56 0.021(4) 0.019(5) 0.006(4) -0.001(4) 0.000(3) 0.010(4)
C57 0.019(4) 0.022(4) 0.010(4) 0.002(4) 0.001(3) 0.014(4)
C58 0.020(4) 0.026(5) 0.009(5) 0.002(4) 0.002(4) 0.010(4)
C59 0.025(5) 0.023(5) 0.011(5) 0.009(5) 0.006(5) 0.011(4)
C60 0.029(6) 0.023(5) 0.012(6) 0.009(5) 0.006(5) 0.010(5)
C61 0.030(6) 0.026(6) 0.012(6) 0.006(5) 0.004(5) 0.005(5)
C62 0.023(6) 0.034(6) 0.009(6) 0.001(5) 0.005(5) 0.005(5)
C63 0.021(5) 0.032(6) 0.008(6) -0.003(5) 0.005(5) 0.010(5)
C64 0.028(5) 0.028(5) 0.016(5) 0.006(4) 0.006(4) 0.018(4)
C65 0.033(6) 0.028(5) 0.021(6) 0.011(5) 0.009(5) 0.014(5)
C66 0.039(7) 0.028(6) 0.024(6) 0.012(5) 0.013(5) 0.017(6)
C67 0.043(7) 0.035(6) 0.023(6) 0.019(5) 0.015(6) 0.023(6)
C68 0.043(7) 0.040(6) 0.019(6) 0.011(5) 0.010(5) 0.028(6)
C69 0.038(7) 0.036(6) 0.016(5) 0.007(5) 0.006(5) 0.025(6)
C70 0.017(6) 0.011(5) 0.009(5) -0.003(4) -0.001(4) 0.005(5)
C71 0.021(6) 0.012(6) 0.010(5) -0.003(5) 0.001(5) 0.002(5)
C72 0.023(6) 0.016(6) 0.014(6) -0.002(5) 0.003(5) 0.003(5)
C73 0.024(6) 0.016(6) 0.016(6) 0.000(5) 0.008(5) 0.004(5)
C74 0.018(6) 0.016(6) 0.015(5) 0.000(5) 0.005(4) 0.005(5)
C75 0.017(5) 0.016(5) 0.011(4) -0.001(4) -0.001(4) 0.006(4)

loop_
_atom_type_symbol
_atom_type_description
_atom_type_scat_dispersion_real
_atom_type_scat_dispersion_imag
_atom_type_scat_source
C C 0.0033 0.0016 'International Tables Vol C Tables 4.2.6.8 and 6.1.1.4'
H H 0.0000 0.0000 'International Tables Vol C Tables 4.2.6.8 and 6.1.1.4'
O O 0.0106 0.0060 'International Tables Vol C Tables 4.2.6.8 and 6.1.1.4'
Gd Gd -0.1653 3.9035 'International Tables Vol C Tables 4.2.6.8 and 6.1.1.4'
N N 0.0061 0.0033 'International Tables Vol C Tables 4.2.6.8 and 6.1.1.4'

loop_
_geom_angle_atom_site_label_1
_geom_angle_atom_site_label_2
_geom_angle_atom_site_label_3
_geom_angle
_geom_angle_site_symmetry_1
_geom_angle_site_symmetry_3
_geom_angle_publ_flag
Gd1 Gd1 N1S 174.0(6) 2_556 . ?
Gd1 Gd1 O3 97.4(4) 2_556 . ?
N1S Gd1 O3 87.8(7) . . ?
Gd1 Gd1 O2 91.7(4) 2_556 . ?
N1S Gd1 O2 83.1(8) . . ?
O3 Gd1 O2 121.6(5) . . ?
Gd1 Gd1 O1 93.5(4) 2_556 2_556 ?
N1S Gd1 O1 86.3(7) . 2_556 ?
O3 Gd1 O1 119.7(5) . 2_556 ?
O2 Gd1 O1 117.0(5) . 2_556 ?
Gd1 Gd1 O2 50.7(3) 2_556 2_556 ?
N1S Gd1 O2 134.4(7) . 2_556 ?
O3 Gd1 O2 70.9(5) . 2_556 ?
O2 Gd1 O2 142.4(3) . 2_556 ?
O1 Gd1 O2 71.7(4) 2_556 2_556 ?
Gd1 Gd1 O1 50.2(3) 2_556 . ?
N1S Gd1 O1 129.8(7) . . ?
O3 Gd1 O1 72.3(5) . . ?
O2 Gd1 O1 70.6(4) . . ?
O1 Gd1 O1 143.7(2) 2_556 . ?
O2 Gd1 O1 82.3(4) 2_556 . ?
Gd1 Gd1 O3 46.7(3) 2_556 2_556 ?
N1S Gd1 O3 128.0(6) . 2_556 ?
O3 Gd1 O3 144.1(3) . 2_556 ?
O2 Gd1 O3 68.5(5) . 2_556 ?
O1 Gd1 O3 70.9(4) 2_556 2_556 ?
O2 Gd1 O3 82.3(4) 2_556 2_556 ?
O1 Gd1 O3 81.1(4) . 2_556 ?
Gd1 Gd1 C1S 175.5(4) 2_556 . ?
N1S Gd1 C1S 3.0(9) . . ?
O3 Gd1 C1S 87.1(5) . . ?
O2 Gd1 C1S 85.9(6) . . ?
O1 Gd1 C1S 84.2(6) 2_556 . ?
O2 Gd1 C1S 131.5(5) 2_556 . ?
O1 Gd1 C1S 132.0(5) . . ?
O3 Gd1 C1S 128.8(4) 2_556 . ?
Gd1 Gd1 Gd3 77.87(10) 2_556 2_556 ?
N1S Gd1 Gd3 105.0(7) . 2_556 ?
O3 Gd1 Gd3 90.8(4) . 2_556 ?
O2 Gd1 Gd3 147.1(3) . 2_556 ?
O1 Gd1 Gd3 34.8(3) 2_556 2_556 ?
O2 Gd1 Gd3 38.9(3) 2_556 2_556 ?
O1 Gd1 Gd3 120.5(3) . 2_556 ?
O3 Gd1 Gd3 82.2(3) 2_556 2_556 ?
C1S Gd1 Gd3 102.1(5) . 2_556 ?
Gd1 Gd1 Gd3 77.58(10) 2_556 . ?
N1S Gd1 Gd3 99.5(7) . . ?
O3 Gd1 Gd3 92.3(4) . . ?
O2 Gd1 Gd3 34.3(3) . . ?
O1 Gd1 Gd3 147.8(3) 2_556 . ?
O2 Gd1 Gd3 120.6(3) 2_556 . ?
O1 Gd1 Gd3 38.9(3) . . ?
O3 Gd1 Gd3 81.0(3) 2_556 . ?
C1S Gd1 Gd3 102.4(5) . . ?
Gd3 Gd1 Gd3 155.46(5) 2_556 . ?
Gd1 Gd1 Gd2 80.35(11) 2_556 2_556 ?
N1S Gd1 Gd2 105.6(6) . 2_556 ?
O3 Gd1 Gd2 33.3(4) . 2_556 ?
O2 Gd1 Gd2 150.0(3) . 2_556 ?
O1 Gd1 Gd2 92.5(3) 2_556 2_556 ?
O2 Gd1 Gd2 39.4(3) 2_556 2_556 ?
O1 Gd1 Gd2 82.4(3) . 2_556 ?
O3 Gd1 Gd2 121.0(3) 2_556 2_556 ?
C1S Gd1 Gd2 103.6(4) . 2_556 ?
Gd3 Gd1 Gd2 59.46(3) 2_556 2_556 ?
Gd3 Gd1 Gd2 115.87(4) . 2_556 ?
Gd1 Gd1 H2A 111.5 2_556 . ?
N1S Gd1 H2A 63.3 . . ?
O3 Gd1 H2A 116.9 . . ?
O2 Gd1 H2A 19.8 . . ?
O1 Gd1 H2A 113.2 2_556 . ?
O2 Gd1 H2A 162.2 2_556 . ?
O1 Gd1 H2A 85.1 . . ?
O3 Gd1 H2A 83.4 2_556 . ?
C1S Gd1 H2A 66.1 . . ?
Gd3 Gd1 H2A 148.0 2_556 . ?
Gd3 Gd1 H2A 46.3 . . ?
Gd2 Gd1 H2A 150.1 2_556 . ?
Gd1 Gd1 H3A 117.4 2_556 . ?
N1S Gd1 H3A 67.9 . . ?
O3 Gd1 H3A 19.9 . . ?
O2 Gd1 H3A 117.1 . . ?
O1 Gd1 H3A 115.3 2_556 . ?
O2 Gd1 H3A 85.8 2_556 . ?
O1 Gd1 H3A 86.8 . . ?
O3 Gd1 H3A 164.0 2_556 . ?
C1S Gd1 H3A 67.2 . . ?
Gd3 Gd1 H3A 95.2 2_556 . ?
Gd3 Gd1 H3A 96.1 . . ?
Gd2 Gd1 H3A 46.5 2_556 . ?
H2A Gd1 H3A 106.0 . . ?
O4 Gd2 O10 141.9(4) 2_556 . ?
O4 Gd2 O3 70.1(4) 2_556 2_556 ?
O10 Gd2 O3 81.2(4) . 2_556 ?
O4 Gd2 O17 98.5(4) 2_556 . ?
O10 Gd2 O17 90.2(4) . . ?
O3 Gd2 O17 144.1(5) 2_556 . ?
O4 Gd2 O14 97.8(4) 2_556 . ?
O10 Gd2 O14 100.6(4) . . ?
O3 Gd2 O14 79.0(5) 2_556 . ?
O17 Gd2 O14 136.9(4) . . ?
O4 Gd2 O2 78.3(4) 2_556 . ?
O10 Gd2 O2 68.1(4) . . ?
O3 Gd2 O2 68.9(5) 2_556 . ?
O17 Gd2 O2 75.5(5) . . ?
O14 Gd2 O2 147.1(5) . . ?
O4 Gd2 O6 73.1(5) 2_556 2_556 ?
O10 Gd2 O6 144.1(4) . 2_556 ?
O3 Gd2 O6 130.6(5) 2_556 2_556 ?
O17 Gd2 O6 72.5(4) . 2_556 ?
O14 Gd2 O6 74.6(5) . 2_556 ?
O2 Gd2 O6 132.8(5) . 2_556 ?
O4 Gd2 O16 147.8(4) 2_556 . ?
O10 Gd2 O16 70.2(4) . . ?
O3 Gd2 O16 130.4(4) 2_556 . ?
O17 Gd2 O16 77.1(4) . . ?
O14 Gd2 O16 68.1(4) . . ?
O2 Gd2 O16 129.3(4) . . ?
O6 Gd2 O16 75.2(4) 2_556 . ?
O4 Gd2 Gd4 35.5(3) 2_556 2_556 ?
O10 Gd2 Gd4 122.7(3) . 2_556 ?
O3 Gd2 Gd4 41.5(3) 2_556 2_556 ?
O17 Gd2 Gd4 133.9(3) . 2_556 ?
O14 Gd2 Gd4 72.8(3) . 2_556 ?
O2 Gd2 Gd4 87.2(3) . 2_556 ?
O6 Gd2 Gd4 90.5(4) 2_556 2_556 ?
O16 Gd2 Gd4 140.6(3) . 2_556 ?
O4 Gd2 Gd3 116.6(3) 2_556 . ?
O10 Gd2 Gd3 34.2(3) . . ?
O3 Gd2 Gd3 85.5(3) 2_556 . ?
O17 Gd2 Gd3 69.1(3) . . ?
O14 Gd2 Gd3 134.4(3) . . ?
O2 Gd2 Gd3 38.4(3) . . ?
O6 Gd2 Gd3 141.4(3) 2_556 . ?
O16 Gd2 Gd3 91.9(2) . . ?
Gd4 Gd2 Gd3 119.50(2) 2_556 . ?
O4 Gd2 Gd1 77.6(3) 2_556 2_556 ?
O10 Gd2 Gd1 65.9(3) . 2_556 ?
O3 Gd2 Gd1 27.1(4) 2_556 2_556 ?
O17 Gd2 Gd1 118.7(3) . 2_556 ?
O14 Gd2 Gd1 103.7(3) . 2_556 ?
O2 Gd2 Gd1 43.4(4) . 2_556 ?
O6 Gd2 Gd1 150.1(4) 2_556 2_556 ?
O16 Gd2 Gd1 132.8(3) . 2_556 ?
Gd4 Gd2 Gd1 61.29(3) 2_556 2_556 ?
Gd3 Gd2 Gd1 59.92(3) . 2_556 ?
O4 Gd2 Gd1 62.9(3) 2_556 . ?
O10 Gd2 Gd1 79.1(3) . . ?
O3 Gd2 Gd1 44.0(4) 2_556 . ?
O17 Gd2 Gd1 100.2(3) . . ?
O14 Gd2 Gd1 122.7(3) . . ?
O2 Gd2 Gd1 27.3(3) . . ?
O6 Gd2 Gd1 134.0(3) 2_556 . ?
O16 Gd2 Gd1 149.1(2) . . ?
Gd4 Gd2 Gd1 61.37(3) 2_556 . ?
Gd3 Gd2 Gd1 59.38(3) . . ?
Gd1 Gd2 Gd1 24.14(5) 2_556 . ?
O10 Gd3 O7 146.2(4) . . ?
O10 Gd3 O13 101.7(4) . . ?
O7 Gd3 O13 89.0(4) . . ?
O10 Gd3 O18 93.8(4) . . ?
O7 Gd3 O18 100.8(4) . . ?
O13 Gd3 O18 135.4(4) . . ?
O10 Gd3 O1 83.8(4) . . ?
O7 Gd3 O1 68.2(4) . . ?
O13 Gd3 O1 74.4(4) . . ?
O18 Gd3 O1 149.4(4) . . ?
O10 Gd3 O2 69.4(4) . . ?
O7 Gd3 O2 83.6(4) . . ?
O13 Gd3 O2 145.7(5) . . ?
O18 Gd3 O2 78.9(5) . . ?
O1 Gd3 O2 71.7(5) . . ?
O10 Gd3 O11 72.2(4) . . ?
O7 Gd3 O11 141.0(4) . . ?
O13 Gd3 O11 70.2(4) . . ?
O18 Gd3 O11 75.5(4) . . ?
O1 Gd3 O11 131.3(4) . . ?
O2 Gd3 O11 131.7(4) . . ?
O10 Gd3 O8 141.1(4) . . ?
O7 Gd3 O8 72.6(3) . . ?
O13 Gd3 O8 74.3(4) . . ?
O18 Gd3 O8 67.7(4) . . ?
O1 Gd3 O8 129.5(4) . . ?
O2 Gd3 O8 133.6(4) . . ?
O11 Gd3 O8 70.1(3) . . ?
O10 Gd3 Gd4 122.9(3) . . ?
O7 Gd3 Gd4 33.6(3) . . ?
O13 Gd3 Gd4 67.7(3) . . ?
O18 Gd3 Gd4 134.2(3) . . ?
O1 Gd3 Gd4 39.2(3) . . ?
O2 Gd3 Gd4 88.9(3) . . ?
O11 Gd3 Gd4 137.3(2) . . ?
O8 Gd3 Gd4 92.0(2) . . ?
O10 Gd3 Gd2 34.8(3) . . ?
O7 Gd3 Gd2 122.8(3) . . ?
O13 Gd3 Gd2 135.7(3) . . ?
O18 Gd3 Gd2 72.9(3) . . ?
O1 Gd3 Gd2 89.0(3) . . ?
O2 Gd3 Gd2 39.2(3) . . ?
O11 Gd3 Gd2 93.8(2) . . ?
O8 Gd3 Gd2 140.0(2) . . ?
Gd4 Gd3 Gd2 121.36(2) . . ?
O10 Gd3 Gd1 66.6(3) . 2_556 ?
O7 Gd3 Gd1 79.9(3) . 2_556 ?
O13 Gd3 Gd1 101.9(3) . 2_556 ?
O18 Gd3 Gd1 122.5(3) . 2_556 ?
O1 Gd3 Gd1 29.9(3) . 2_556 ?
O2 Gd3 Gd1 43.8(4) . 2_556 ?
O11 Gd3 Gd1 135.4(3) . 2_556 ?
O8 Gd3 Gd1 152.3(2) . 2_556 ?
Gd4 Gd3 Gd1 62.01(3) . 2_556 ?
Gd2 Gd3 Gd1 60.62(3) . 2_556 ?
O10 Gd3 Gd1 81.5(3) . . ?
O7 Gd3 Gd1 65.4(3) . . ?
O13 Gd3 Gd1 119.3(3) . . ?
O18 Gd3 Gd1 104.0(3) . . ?
O1 Gd3 Gd1 45.5(3) . . ?
O2 Gd3 Gd1 28.8(3) . . ?
O11 Gd3 Gd1 153.6(2) . . ?
O8 Gd3 Gd1 134.9(2) . . ?
Gd4 Gd3 Gd1 61.23(3) . . ?
Gd2 Gd3 Gd1 61.81(3) . . ?
Gd1 Gd3 Gd1 24.54(5) 2_556 . ?
O7 Gd4 O4 140.6(4) . . ?
O7 Gd4 O15 96.7(5) . 2_556 ?
O4 Gd4 O15 96.2(5) . 2_556 ?
O7 Gd4 O1 68.6(4) . . ?
O4 Gd4 O1 79.1(4) . . ?
O15 Gd4 O1 143.5(5) 2_556 . ?
O7 Gd4 O12 96.5(4) . . ?
O4 Gd4 O12 98.1(4) . . ?
O15 Gd4 O12 138.5(4) 2_556 . ?
O1 Gd4 O12 77.6(4) . . ?
O7 Gd4 O9 73.8(4) . . ?
O4 Gd4 O9 145.6(4) . . ?
O15 Gd4 O9 72.2(4) 2_556 . ?
O1 Gd4 O9 129.2(4) . . ?
O12 Gd4 O9 74.1(4) . . ?
O7 Gd4 O5 148.2(4) . . ?
O4 Gd4 O5 71.3(5) . . ?
O15 Gd4 O5 74.7(5) 2_556 . ?
O1 Gd4 O5 134.6(4) . . ?
O12 Gd4 O5 73.5(4) . . ?
O9 Gd4 O5 74.4(4) . . ?
O7 Gd4 O3 80.2(4) . . ?
O4 Gd4 O3 67.9(4) . . ?
O15 Gd4 O3 74.3(5) 2_556 . ?
O1 Gd4 O3 70.4(5) . . ?
O12 Gd4 O3 146.9(4) . . ?
O9 Gd4 O3 134.2(4) . . ?
O5 Gd4 O3 124.6(5) . . ?
O7 Gd4 Gd2 119.8(3) . 2_556 ?
O4 Gd4 Gd2 34.8(3) . 2_556 ?
O15 Gd4 Gd2 70.1(3) 2_556 2_556 ?
O1 Gd4 Gd2 88.2(3) . 2_556 ?
O12 Gd4 Gd2 132.9(3) . 2_556 ?
O9 Gd4 Gd2 141.1(2) . 2_556 ?
O5 Gd4 Gd2 86.6(4) . 2_556 ?
O3 Gd4 Gd2 39.7(3) . 2_556 ?
O7 Gd4 Gd3 34.7(3) . . ?
O4 Gd4 Gd3 117.6(3) . . ?
O15 Gd4 Gd3 130.7(4) 2_556 . ?
O1 Gd4 Gd3 38.5(3) . . ?
O12 Gd4 Gd3 74.1(3) . . ?
O9 Gd4 Gd3 92.9(2) . . ?
O5 Gd4 Gd3 147.4(3) . . ?
O3 Gd4 Gd3 85.9(3) . . ?
Gd2 Gd4 Gd3 119.11(2) 2_556 . ?
O7 Gd4 Gd1 64.7(3) . . ?
O4 Gd4 Gd1 76.6(3) . . ?
O15 Gd4 Gd1 99.0(4) 2_556 . ?
O1 Gd4 Gd1 44.6(3) . . ?
O12 Gd4 Gd1 122.2(3) . . ?
O9 Gd4 Gd1 136.3(3) . . ?
O5 Gd4 Gd1 146.1(4) . . ?
O3 Gd4 Gd1 27.6(3) . . ?
Gd2 Gd4 Gd1 60.52(3) 2_556 . ?
Gd3 Gd4 Gd1 59.88(3) . . ?
O7 Gd4 Gd1 78.3(3) . 2_556 ?
O4 Gd4 Gd1 62.8(3) . 2_556 ?
O15 Gd4 Gd1 118.5(3) 2_556 2_556 ?
O1 Gd4 Gd1 28.2(3) . 2_556 ?
O12 Gd4 Gd1 102.7(3) . 2_556 ?
O9 Gd4 Gd1 151.2(3) . 2_556 ?
O5 Gd4 Gd1 133.0(3) . 2_556 ?
O3 Gd4 Gd1 44.2(4) . 2_556 ?
Gd2 Gd4 Gd1 61.35(3) 2_556 2_556 ?
Gd3 Gd4 Gd1 59.43(3) . 2_556 ?
Gd1 Gd4 Gd1 24.06(5) . 2_556 ?
Gd1 O1 Gd3 115.2(5) 2_556 . ?
Gd1 O1 Gd4 118.5(5) 2_556 . ?
Gd3 O1 Gd4 102.3(4) . . ?
Gd1 O1 Gd1 36.3(2) 2_556 . ?
Gd3 O1 Gd1 95.7(4) . . ?
Gd4 O1 Gd1 96.6(4) . . ?
Gd1 O1 H1A 82.8 2_556 . ?
Gd3 O1 H1A 119.2 . . ?
Gd4 O1 H1A 119.2 . . ?
Gd1 O1 H1A 119.1 . . ?
Gd1 O2 Gd3 117.0(6) . . ?
Gd1 O2 Gd2 119.6(6) . . ?
Gd3 O2 Gd2 102.4(4) . . ?
Gd1 O2 Gd1 37.6(3) . 2_556 ?
Gd3 O2 Gd1 97.4(5) . 2_556 ?
Gd2 O2 Gd1 97.2(5) . 2_556 ?
Gd1 O2 H2A 105.4 . . ?
Gd3 O2 H2A 105.5 . . ?
Gd2 O2 H2A 105.6 . . ?
Gd1 O2 H2A 143.0 2_556 . ?
Gd1 O3 Gd2 119.6(7) . 2_556 ?
Gd1 O3 Gd4 117.1(6) . . ?
Gd2 O3 Gd4 98.8(5) 2_556 . ?
Gd1 O3 Gd1 35.9(3) . 2_556 ?
Gd2 O3 Gd1 98.2(5) 2_556 2_556 ?
Gd4 O3 Gd1 96.0(5) . 2_556 ?
Gd1 O3 H3A 106.7 . . ?
Gd2 O3 H3A 106.8 2_556 . ?
Gd4 O3 H3A 106.8 . . ?
Gd1 O3 H3A 142.6 2_556 . ?
C2 O4 Gd2 131.2(11) . 2_556 ?
C2 O4 Gd4 115.5(11) . . ?
Gd2 O4 Gd4 109.7(5) 2_556 . ?
C1 O5 Gd4 132.7(15) . . ?
C1 O5 H5D 113.6 . . ?
Gd4 O5 H5D 113.6 . . ?
C3 O6 Gd2 126.0(12) . 2_556 ?
C7 O7 Gd4 131.8(9) . . ?
C7 O7 Gd3 113.9(9) . . ?
Gd4 O7 Gd3 111.8(4) . . ?
C8 O8 Gd3 119.9(9) . . ?
C8 O8 H8C 120.1 . . ?
Gd3 O8 H8C 120.1 . . ?
C6 O9 Gd4 126.6(9) . . ?
C6 O9 H9A 116.7 . . ?
Gd4 O9 H9A 116.7 . . ?
C11 O10 Gd3 127.0(9) . . ?
C11 O10 Gd2 120.7(9) . . ?
Gd3 O10 Gd2 111.0(4) . . ?
C13 O11 Gd3 133.7(9) . . ?
C13 O11 H11C 113.1 . . ?
Gd3 O11 H11C 113.1 . . ?
C16 O12 Gd4 128.4(11) . . ?
C16 O13 Gd3 145.0(11) . . ?
C36 O14 Gd2 132.1(12) . . ?
C36 O15 Gd4 140.5(12) . 2_556 ?
C12 O16 Gd2 120.9(8) . . ?
C12 O16 H16A 119.6 . . ?
Gd2 O16 H16A 119.6 . . ?
C56 O17 Gd2 138.3(11) . . ?
C56 O18 Gd3 134.8(11) . . ?
O21 N1 O20 120.3(14) . . ?
O21 N1 O19 119.7(15) . . ?
O20 N1 O19 120.0(15) . . ?
C1S N1S Gd1 172(2) . . ?
N1S C1S C2S 164(2) . . ?
N1S C1S Gd1 4.8(14) . . ?
C2S C1S Gd1 165.6(15) . . ?
C1S C2S H2SA 109.5 . . ?
C1S C2S H2SB 109.5 . . ?
H2SA C2S H2SB 109.5 . . ?
C1S C2S H2SC 109.5 . . ?
H2SA C2S H2SC 109.5 . . ?
H2SB C2S H2SC 109.5 . . ?
O5 C1 C4 111(2) . . ?
O5 C1 H1B 124.6 . . ?
C4 C1 H1B 124.6 . . ?
O4 C2 C4 113.5(18) . . ?
O4 C2 H2B 108.9 . . ?
C4 C2 H2B 108.9 . . ?
O4 C2 H2C 108.9 . . ?
C4 C2 H2C 108.9 . . ?
H2B C2 H2C 107.7 . . ?
O6 C3 C4 114.4(18) . . ?
O6 C3 H3B 108.7 . . ?
C4 C3 H3B 108.7 . . ?
O6 C3 H3C 108.7 . . ?
C4 C3 H3C 108.7 . . ?
H3B C3 H3C 107.6 . . ?
C3 C4 C2 111.1(18) . . ?
C3 C4 C5 104.5(17) . . ?
C2 C4 C5 109(2) . . ?
C3 C4 C1 99(2) . . ?
C2 C4 C1 114.8(18) . . ?
C5 C4 C1 117(2) . . ?
C4 C5 H5A 109.5 . . ?
C4 C5 H5B 109.5 . . ?
H5A C5 H5B 109.5 . . ?
C4 C5 H5C 109.5 . . ?
H5A C5 H5C 109.5 . . ?
H5B C5 H5C 109.5 . . ?
O9 C6 C9 111.3(13) . . ?
O9 C6 H6A 109.4 . . ?
C9 C6 H6A 109.4 . . ?
O9 C6 H6B 109.4 . . ?
C9 C6 H6B 109.4 . . ?
H6A C6 H6B 108.0 . . ?
O7 C7 C9 111.8(13) . . ?
O7 C7 H7A 109.3 . . ?
C9 C7 H7A 109.3 . . ?
O7 C7 H7B 109.3 . . ?
C9 C7 H7B 109.3 . . ?
H7A C7 H7B 107.9 . . ?
O8 C8 C9 115.0(13) . . ?
O8 C8 H8A 108.5 . . ?
C9 C8 H8A 108.5 . . ?
O8 C8 H8B 108.5 . . ?
C9 C8 H8B 108.5 . . ?
H8A C8 H8B 107.5 . . ?
C6 C9 C8 111.6(14) . . ?
C6 C9 C7 111.1(13) . . ?
C8 C9 C7 109.2(13) . . ?
C6 C9 C10 108.0(13) . . ?
C8 C9 C10 110.6(14) . . ?
C7 C9 C10 106.2(13) . . ?
C9 C10 H10A 109.5 . . ?
C9 C10 H10B 109.5 . . ?
H10A C10 H10B 109.5 . . ?
C9 C10 H10C 109.5 . . ?
H10A C10 H10C 109.5 . . ?
H10B C10 H10C 109.5 . . ?
O10 C11 C14 111.0(13) . . ?
O10 C11 H11A 109.4 . . ?
C14 C11 H11A 109.4 . . ?
O10 C11 H11B 109.4 . . ?
C14 C11 H11B 109.4 . . ?
H11A C11 H11B 108.0 . . ?
O16 C12 C14 112.9(13) . . ?
O16 C12 H12A 109.0 . . ?
C14 C12 H12A 109.0 . . ?
O16 C12 H12B 109.0 . . ?
C14 C12 H12B 109.0 . . ?
H12A C12 H12B 107.8 . . ?
O11 C13 C14 109.4(13) . . ?
O11 C13 H13A 109.8 . . ?
C14 C13 H13A 109.8 . . ?
O11 C13 H13B 109.8 . . ?
C14 C13 H13B 109.8 . . ?
H13A C13 H13B 108.2 . . ?
C11 C14 C15 108.1(14) . . ?
C11 C14 C13 111.9(13) . . ?
C15 C14 C13 104.6(13) . . ?
C11 C14 C12 110.8(13) . . ?
C15 C14 C12 111.7(14) . . ?
C13 C14 C12 109.7(14) . . ?
C14 C15 H15A 109.5 . . ?
C14 C15 H15B 109.5 . . ?
H15A C15 H15B 109.5 . . ?
C14 C15 H15C 109.5 . . ?
H15A C15 H15C 109.5 . . ?
H15B C15 H15C 109.5 . . ?
O13 C16 O12 124.6(16) . . ?
O13 C16 C17 116.1(14) . . ?
O12 C16 C17 119.2(14) . . ?
C30 C17 C18 102.9(13) . . ?
C30 C17 C24 113.9(14) . . ?
C18 C17 C24 113.5(14) . . ?
C30 C17 C16 111.1(13) . . ?
C18 C17 C16 115.6(14) . . ?
C24 C17 C16 100.4(13) . . ?
C19 C18 C23 118.1(15) . . ?
C19 C18 C17 124.3(15) . . ?
C23 C18 C17 117.5(15) . . ?
C18 C19 C20 121.3(16) . . ?
C18 C19 H19A 119.4 . . ?
C20 C19 H19A 119.4 . . ?
C21 C20 C19 118.7(16) . . ?
C21 C20 H20A 120.6 . . ?
C19 C20 H20A 120.6 . . ?
C22 C21 C20 121.8(17) . . ?
C22 C21 H21A 119.1 . . ?
C20 C21 H21A 119.1 . . ?
C21 C22 C23 119.6(17) . . ?
C21 C22 H22A 120.2 . . ?
C23 C22 H22A 120.2 . . ?
C22 C23 C18 120.0(16) . . ?
C22 C23 H23A 120.0 . . ?
C18 C23 H23A 120.0 . . ?
C29 C24 C25 118.9(17) . . ?
C29 C24 C17 120.0(16) . . ?
C25 C24 C17 120.9(15) . . ?
C26 C25 C24 120.0(18) . . ?
C26 C25 H25A 120.0 . . ?
C24 C25 H25A 120.0 . . ?
C25 C26 C27 120.0(19) . . ?
C25 C26 H26A 120.0 . . ?
C27 C26 H26A 120.0 . . ?
C28 C27 C26 119.1(19) . . ?
C28 C27 H27A 120.4 . . ?
C26 C27 H27A 120.4 . . ?
C27 C28 C29 121.8(18) . . ?
C27 C28 H28A 119.1 . . ?
C29 C28 H28A 119.1 . . ?
C24 C29 C28 120.1(18) . . ?
C24 C29 H29A 119.9 . . ?
C28 C29 H29A 119.9 . . ?
C31 C30 C35 117.3(16) . . ?
C31 C30 C17 124.2(16) . . ?
C35 C30 C17 118.5(15) . . ?
C30 C31 C32 122.2(18) . . ?
C30 C31 H31A 118.9 . . ?
C32 C31 H31A 118.9 . . ?
C33 C32 C31 120.1(17) . . ?
C33 C32 H32A 119.9 . . ?
C31 C32 H32A 119.9 . . ?
C32 C33 C34 120.4(17) . . ?
C32 C33 H33A 119.8 . . ?
C34 C33 H33A 119.8 . . ?
C35 C34 C33 118.7(17) . . ?
C35 C34 H34A 120.7 . . ?
C33 C34 H34A 120.7 . . ?
C34 C35 C30 121.3(16) . . ?
C34 C35 H35A 119.3 . . ?
C30 C35 H35A 119.3 . . ?
O15 C36 O14 123.8(17) . . ?
O15 C36 C37 119.3(16) . . ?
O14 C36 C37 116.7(15) . . ?
C50 C37 C44 104.9(14) . . ?
C50 C37 C38 114.7(14) . . ?
C44 C37 C38 112.6(15) . . ?
C50 C37 C36 113.2(16) . . ?
C44 C37 C36 111.8(14) . . ?
C38 C37 C36 99.9(14) . . ?
C43 C38 C39 119.0(18) . . ?
C43 C38 C37 118.9(16) . . ?
C39 C38 C37 121.9(17) . . ?
C38 C39 C40 119.6(19) . . ?
C38 C39 H39A 120.2 . . ?
C40 C39 H39A 120.2 . . ?
C41 C40 C39 120.7(18) . . ?
C41 C40 H40A 119.6 . . ?
C39 C40 H40A 119.6 . . ?
C40 C41 C42 121(2) . . ?
C40 C41 H41A 119.6 . . ?
C42 C41 H41A 119.6 . . ?
C43 C42 C41 118(2) . . ?
C43 C42 H42A 121.0 . . ?
C41 C42 H42A 121.0 . . ?
C38 C43 C42 121.8(19) . . ?
C38 C43 H43A 119.1 . . ?
C42 C43 H43A 119.1 . . ?
C45 C44 C49 119.0(16) . . ?
C45 C44 C37 121.3(16) . . ?
C49 C44 C37 119.0(16) . . ?
C44 C45 C46 119.9(17) . . ?
C44 C45 H45A 120.0 . . ?
C46 C45 H45A 120.0 . . ?
C47 C46 C45 119.6(18) . . ?
C47 C46 H46A 120.2 . . ?
C45 C46 H46A 120.2 . . ?
C46 C47 C48 120.5(17) . . ?
C46 C47 H47A 119.7 . . ?
C48 C47 H47A 119.7 . . ?
C47 C48 C49 121.2(17) . . ?
C47 C48 H48A 119.4 . . ?
C49 C48 H48A 119.4 . . ?
C48 C49 C44 119.6(17) . . ?
C48 C49 H49A 120.2 . . ?
C44 C49 H49A 120.2 . . ?
C55 C50 C51 118.2(19) . . ?
C55 C50 C37 122.0(17) . . ?
C51 C50 C37 119.0(17) . . ?
C50 C51 C52 121.3(19) . . ?
C50 C51 H51A 119.3 . . ?
C52 C51 H51A 119.3 . . ?
C53 C52 C51 119.1(19) . . ?
C53 C52 H52A 120.4 . . ?
C51 C52 H52A 120.4 . . ?
C54 C53 C52 121(2) . . ?
C54 C53 H53A 119.5 . . ?
C52 C53 H53A 119.5 . . ?
C53 C54 C55 119.2(19) . . ?
C53 C54 H54A 120.4 . . ?
C55 C54 H54A 120.4 . . ?
C50 C55 C54 121.1(18) . . ?
C50 C55 H55A 119.5 . . ?
C54 C55 H55A 119.5 . . ?
O17 C56 O18 124.7(16) . . ?
O17 C56 C57 119.4(14) . . ?
O18 C56 C57 115.7(14) . . ?
C58 C57 C64 114.8(14) . . ?
C58 C57 C75 105.2(14) . . ?
C64 C57 C75 111.2(14) . . ?
C58 C57 C56 110.7(14) . . ?
C64 C57 C56 102.0(14) . . ?
C75 C57 C56 113.3(13) . . ?
C63 C58 C59 118.8(17) . . ?
C63 C58 C57 118.2(16) . . ?
C59 C58 C57 122.9(16) . . ?
C58 C59 C60 120.1(17) . . ?
C58 C59 H59A 119.9 . . ?
C60 C59 H59A 119.9 . . ?
C61 C60 C59 121.1(18) . . ?
C61 C60 H60A 119.5 . . ?
C59 C60 H60A 119.5 . . ?
C60 C61 C62 117.9(18) . . ?
C60 C61 H61A 121.0 . . ?
C62 C61 H61A 121.0 . . ?
C63 C62 C61 120.5(18) . . ?
C63 C62 H62A 119.7 . . ?
C61 C62 H62A 119.7 . . ?
C58 C63 C62 121.4(18) . . ?
C58 C63 H63A 119.3 . . ?
C62 C63 H63A 119.3 . . ?
C65 C64 C69 118.7(17) . . ?
C65 C64 C57 117.6(15) . . ?
C69 C64 C57 123.7(16) . . ?
C66 C65 C64 121.3(18) . . ?
C66 C65 H65A 119.3 . . ?
C64 C65 H65A 119.3 . . ?
C65 C66 C67 120.5(19) . . ?
C65 C66 H66A 119.7 . . ?
C67 C66 H66A 119.7 . . ?
C68 C67 C66 117.7(17) . . ?
C68 C67 H67A 121.2 . . ?
C66 C67 H67A 121.2 . . ?
C69 C68 C67 121.7(18) . . ?
C69 C68 H68A 119.1 . . ?
C67 C68 H68A 119.1 . . ?
C68 C69 C64 119.9(18) . . ?
C68 C69 H69A 120.0 . . ?
C64 C69 H69A 120.0 . . ?
C71 C70 C75 120.7(16) . . ?
C71 C70 H70A 119.6 . . ?
C75 C70 H70A 119.6 . . ?
C72 C71 C70 120.0(16) . . ?
C72 C71 H71A 120.0 . . ?
C70 C71 H71A 120.0 . . ?
C71 C72 C73 121.2(17) . . ?
C71 C72 H72A 119.4 . . ?
C73 C72 H72A 119.4 . . ?
C72 C73 C74 119.1(18) . . ?
C72 C73 H73A 120.5 . . ?
C74 C73 H73A 120.5 . . ?
C75 C74 C73 121.0(16) . . ?
C75 C74 H74A 119.5 . . ?
C73 C74 H74A 119.5 . . ?
C74 C75 C70 118.0(16) . . ?
C74 C75 C57 120.4(14) . . ?
C70 C75 C57 121.2(15) . . ?

loop_
_geom_bond_atom_site_label_1
_geom_bond_atom_site_label_2
_geom_bond_distance
_geom_bond_site_symmetry_2
_geom_bond_publ_flag
Gd1 Gd1 1.611(3) 2_556 ?
Gd1 N1S 1.875(19) . ?
Gd1 O3 1.999(14) . ?
Gd1 O2 2.047(13) . ?
Gd1 O1 2.090(12) 2_556 ?
Gd1 O2 2.642(15) 2_556 ?
Gd1 O1 2.716(13) . ?
Gd1 O3 2.725(16) 2_556 ?
Gd1 C1S 3.020(17) . ?
Gd1 Gd3 3.7878(16) 2_556 ?
Gd1 Gd3 3.7920(16) . ?
Gd1 Gd2 3.8142(17) 2_556 ?
Gd1 H2A 2.4162 . ?
Gd1 H3A 2.3869 . ?
Gd2 O4 2.258(12) 2_556 ?
Gd2 O10 2.303(11) . ?
Gd2 O3 2.407(13) 2_556 ?
Gd2 O17 2.412(11) . ?
Gd2 O14 2.416(12) . ?
Gd2 O2 2.440(12) . ?
Gd2 O6 2.494(14) 2_556 ?
Gd2 O16 2.501(11) . ?
Gd2 Gd4 3.7236(10) 2_556 ?
Gd2 Gd3 3.7701(10) . ?
Gd2 Gd1 3.8142(17) 2_556 ?
Gd3 O10 2.271(10) . ?
Gd3 O7 2.298(10) . ?
Gd3 O13 2.317(11) . ?
Gd3 O18 2.344(12) . ?
Gd3 O1 2.392(12) . ?
Gd3 O2 2.397(12) . ?
Gd3 O11 2.531(11) . ?
Gd3 O8 2.560(11) . ?
Gd3 Gd4 3.7532(10) . ?
Gd3 Gd1 3.7879(17) 2_556 ?
Gd4 O7 2.235(11) . ?
Gd4 O4 2.296(12) . ?
Gd4 O15 2.356(13) 2_556 ?
Gd4 O1 2.426(11) . ?
Gd4 O12 2.425(11) . ?
Gd4 O9 2.474(11) . ?
Gd4 O5 2.490(13) . ?
Gd4 O3 2.497(13) . ?
Gd4 Gd2 3.7236(10) 2_556 ?
Gd4 Gd1 3.8845(16) 2_556 ?
O1 Gd1 2.090(12) 2_556 ?
O1 H1A 0.8499 . ?
O2 Gd1 2.642(15) 2_556 ?
O2 H2A 0.8499 . ?
O3 Gd2 2.407(13) 2_556 ?
O3 Gd1 2.725(16) 2_556 ?
O3 H3A 0.8500 . ?
O4 C2 1.40(2) . ?
O4 Gd2 2.258(12) 2_556 ?
O5 C1 1.30(3) . ?
O5 H5D 0.9500 . ?
O6 C3 1.42(2) . ?
O6 Gd2 2.494(14) 2_556 ?
O7 C7 1.45(2) . ?
O8 C8 1.430(18) . ?
O8 H8C 0.9500 . ?
O9 C6 1.44(2) . ?
O9 H9A 0.9500 . ?
O10 C11 1.425(19) . ?
O11 C13 1.44(2) . ?
O11 H11C 0.9500 . ?
O12 C16 1.26(2) . ?
O13 C16 1.24(2) . ?
O14 C36 1.26(2) . ?
O15 C36 1.24(2) . ?
O15 Gd4 2.356(13) 2_556 ?
O16 C12 1.421(19) . ?
O16 H16A 0.9500 . ?
O17 C56 1.247(19) . ?
O18 C56 1.26(2) . ?
O19 N1 1.256(18) . ?
O20 N1 1.246(19) . ?
O21 N1 1.229(18) . ?
N1S C1S 1.15(2) . ?
C1S C2S 1.506(10) . ?
C2S H2SA 0.9800 . ?
C2S H2SB 0.9800 . ?
C2S H2SC 0.9800 . ?
C1 C4 1.61(4) . ?
C1 H1B 0.9500 . ?
C2 C4 1.52(3) . ?
C2 H2B 0.9900 . ?
C2 H2C 0.9900 . ?
C3 C4 1.50(3) . ?
C3 H3B 0.9900 . ?
C3 H3C 0.9900 . ?
C4 C5 1.57(3) . ?
C5 H5A 0.9800 . ?
C5 H5B 0.9800 . ?
C5 H5C 0.9800 . ?
C6 C9 1.51(2) . ?
C6 H6A 0.9900 . ?
C6 H6B 0.9900 . ?
C7 C9 1.53(2) . ?
C7 H7A 0.9900 . ?
C7 H7B 0.9900 . ?
C8 C9 1.52(2) . ?
C8 H8A 0.9900 . ?
C8 H8B 0.9900 . ?
C9 C10 1.55(2) . ?
C10 H10A 0.9800 . ?
C10 H10B 0.9800 . ?
C10 H10C 0.9800 . ?
C11 C14 1.53(2) . ?
C11 H11A 0.9900 . ?
C11 H11B 0.9900 . ?
C12 C14 1.54(2) . ?
C12 H12A 0.9900 . ?
C12 H12B 0.9900 . ?
C13 C14 1.53(2) . ?
C13 H13A 0.9900 . ?
C13 H13B 0.9900 . ?
C14 C15 1.53(2) . ?
C15 H15A 0.9800 . ?
C15 H15B 0.9800 . ?
C15 H15C 0.9800 . ?
C16 C17 1.56(2) . ?
C17 C30 1.52(2) . ?
C17 C18 1.52(2) . ?
C17 C24 1.55(2) . ?
C18 C19 1.37(2) . ?
C18 C23 1.41(2) . ?
C19 C20 1.42(2) . ?
C19 H19A 0.9500 . ?
C20 C21 1.37(2) . ?
C20 H20A 0.9500 . ?
C21 C22 1.36(3) . ?
C21 H21A 0.9500 . ?
C22 C23 1.41(2) . ?
C22 H22A 0.9500 . ?
C23 H23A 0.9500 . ?
C24 C29 1.37(2) . ?
C24 C25 1.40(3) . ?
C25 C26 1.39(3) . ?
C25 H25A 0.9500 . ?
C26 C27 1.39(3) . ?
C26 H26A 0.9500 . ?
C27 C28 1.34(3) . ?
C27 H27A 0.9500 . ?
C28 C29 1.39(3) . ?
C28 H28A 0.9500 . ?
C29 H29A 0.9500 . ?
C30 C31 1.37(2) . ?
C30 C35 1.41(2) . ?
C31 C32 1.39(2) . ?
C31 H31A 0.9500 . ?
C32 C33 1.35(3) . ?
C32 H32A 0.9500 . ?
C33 C34 1.41(2) . ?
C33 H33A 0.9500 . ?
C34 C35 1.39(2) . ?
C34 H34A 0.9500 . ?
C35 H35A 0.9500 . ?
C36 C37 1.57(2) . ?
C37 C50 1.54(3) . ?
C37 C44 1.56(2) . ?
C37 C38 1.57(3) . ?
C38 C43 1.37(3) . ?
C38 C39 1.38(2) . ?
C39 C40 1.39(3) . ?
C39 H39A 0.9500 . ?
C40 C41 1.35(3) . ?
C40 H40A 0.9500 . ?
C41 C42 1.40(3) . ?
C41 H41A 0.9500 . ?
C42 C43 1.38(3) . ?
C42 H42A 0.9500 . ?
C43 H43A 0.9500 . ?
C44 C45 1.38(3) . ?
C44 C49 1.40(2) . ?
C45 C46 1.42(2) . ?
C45 H45A 0.9500 . ?
C46 C47 1.35(3) . ?
C46 H46A 0.9500 . ?
C47 C48 1.37(3) . ?
C47 H47A 0.9500 . ?
C48 C49 1.37(2) . ?
C48 H48A 0.9500 . ?
C49 H49A 0.9500 . ?
C50 C55 1.36(3) . ?
C50 C51 1.37(3) . ?
C51 C52 1.41(3) . ?
C51 H51A 0.9500 . ?
C52 C53 1.36(3) . ?
C52 H52A 0.9500 . ?
C53 C54 1.35(3) . ?
C53 H53A 0.9500 . ?
C54 C55 1.42(3) . ?
C54 H54A 0.9500 . ?
C55 H55A 0.9500 . ?
C56 C57 1.56(2) . ?
C57 C58 1.53(2) . ?
C57 C64 1.56(2) . ?
C57 C75 1.55(2) . ?
C58 C63 1.37(2) . ?
C58 C59 1.38(3) . ?
C59 C60 1.40(2) . ?
C59 H59A 0.9500 . ?
C60 C61 1.38(3) . ?
C60 H60A 0.9500 . ?
C61 C62 1.39(3) . ?
C61 H61A 0.9500 . ?
C62 C63 1.39(3) . ?
C62 H62A 0.9500 . ?
C63 H63A 0.9500 . ?
C64 C65 1.38(3) . ?
C64 C69 1.39(2) . ?
C65 C66 1.37(3) . ?
C65 H65A 0.9500 . ?
C66 C67 1.40(3) . ?
C66 H66A 0.9500 . ?
C67 C68 1.39(3) . ?
C67 H67A 0.9500 . ?
C68 C69 1.37(3) . ?
C68 H68A 0.9500 . ?
C69 H69A 0.9500 . ?
C70 C71 1.37(2) . ?
C70 C75 1.40(2) . ?
C70 H70A 0.9500 . ?
C71 C72 1.35(3) . ?
C71 H71A 0.9500 . ?
C72 C73 1.37(3) . ?
C72 H72A 0.9500 . ?
C73 C74 1.39(2) . ?
C73 H73A 0.9500 . ?
C74 C75 1.38(2) . ?
C74 H74A 0.9500 . ?
